data_7014911
loop_
_publ_author_name
'Franz, Daniel'
'Bolte, Michael'
'Lerner, Hans-Wolfram'
'Wagner, Matthias'

_publ_section_title
;
 Ditopic hydridoborates and hydridoboranes: bridging ligands in
 coordination polymers and versatile hydroboration reagents
;
_journal_issue 11
_journal_name_full 'Dalton Transactions'
_journal_page_first 2433
_journal_paper_doi 10.1039/c0dt01271h
_journal_volume 40
_journal_year 2011
_chemical_formula_moiety 'C11 H21 B Li O2'
_chemical_formula_sum 'C11 H21 B Li O2'
_chemical_formula_weight 203.03
_chemical_name_systematic
;
?
;
_space_group_IT_number 15
_symmetry_cell_setting monoclinic
_symmetry_space_group_name_Hall '-C 2yc'
_symmetry_space_group_name_H-M 'C 1 2/c 1'
_atom_sites_solution_hydrogens geom
_atom_sites_solution_primary direct
_atom_sites_solution_secondary difmap
_audit_creation_method SHELXL-97
_cell_angle_alpha 90.00
_cell_angle_beta 106.218(11)
_cell_angle_gamma 90.00
_cell_formula_units_Z 8
_cell_length_a 14.456(2)
_cell_length_b 11.0059(11)
_cell_length_c 16.369(2)
_cell_measurement_reflns_used 5297
_cell_measurement_temperature 173(2)
_cell_measurement_theta_max 25.8
_cell_measurement_theta_min 3.8
_cell_volume 2500.7(5)
_computing_cell_refinement 'X-Area (Stoe & Cie, 2001)'
_computing_data_collection 'X-Area (Stoe & Cie, 2001)'
_computing_data_reduction 'X-Area (Stoe & Cie, 2001)'
_computing_molecular_graphics 'XP in SHELXTL-Plus (Sheldrick, 1991)'
_computing_publication_material SHELXL97
_computing_structure_refinement 'SHELXL97 (Sheldrick, 1997) '
_computing_structure_solution 'SHELXS97 (Sheldrick, 1990) '
_diffrn_ambient_temperature 173(2)
_diffrn_measured_fraction_theta_full 0.985
_diffrn_measured_fraction_theta_max 0.973
_diffrn_measurement_device_type 'STOE IPDS II two-circle-diffractometer'
_diffrn_measurement_method \w
_diffrn_radiation_monochromator graphite
_diffrn_radiation_source 'fine-focus sealed tube'
_diffrn_radiation_type MoK\a
_diffrn_radiation_wavelength 0.71073
_diffrn_reflns_av_R_equivalents 0.0209
_diffrn_reflns_av_sigmaI/netI 0.0224
_diffrn_reflns_limit_h_max 17
_diffrn_reflns_limit_h_min -17
_diffrn_reflns_limit_k_max 13
_diffrn_reflns_limit_k_min -11
_diffrn_reflns_limit_l_max 19
_diffrn_reflns_limit_l_min -14
_diffrn_reflns_number 5116
_diffrn_reflns_theta_full 25.00
_diffrn_reflns_theta_max 25.66
_diffrn_reflns_theta_min 3.70
_diffrn_standards_number 0
_exptl_absorpt_coefficient_mu 0.068
_exptl_absorpt_correction_type none
_exptl_crystal_colour colourless
_exptl_crystal_density_diffrn 1.079
_exptl_crystal_density_method 'not measured'
_exptl_crystal_description block
_exptl_crystal_F_000 888
_exptl_crystal_size_max 0.52
_exptl_crystal_size_mid 0.45
_exptl_crystal_size_min 0.38
_refine_diff_density_max 0.539
_refine_diff_density_min -0.303
_refine_diff_density_rms 0.050
_refine_ls_extinction_coef 0.0050(13)
_refine_ls_extinction_expression Fc^*^=kFc[1+0.001xFc^2^\l^3^/sin(2\q)]^-1/4^
_refine_ls_extinction_method SHELXL
_refine_ls_goodness_of_fit_ref 1.052
_refine_ls_hydrogen_treatment constr
_refine_ls_matrix_type full
_refine_ls_number_parameters 158
_refine_ls_number_reflns 2300
_refine_ls_number_restraints 0
_refine_ls_restrained_S_all 1.052
_refine_ls_R_factor_all 0.0759
_refine_ls_R_factor_gt 0.0642
_refine_ls_shift/su_max 0.000
_refine_ls_shift/su_mean 0.000
_refine_ls_structure_factor_coef Fsqd
_refine_ls_weighting_details 'calc w=1/[\s^2^(Fo^2^)+(0.0948P)^2^+3.2115P] where P=(Fo^2^+2Fc^2^)/3'
_refine_ls_weighting_scheme calc
_refine_ls_wR_factor_gt 0.1711
_refine_ls_wR_factor_ref 0.1808
_reflns_number_gt 1869
_reflns_number_total 2300
_reflns_threshold_expression I>2\s(I)
_cod_data_source_file C0DT01271H.TXT
_cod_data_source_block wa758
_cod_depositor_comments
;
The following automatic conversions were performed:
'_symmetry_cell_setting' value 'Monoclinic' changed to 'monoclinic'
according to '/home/saulius/struct/CIF-dictionaries/cif_core.dic'
dictionary named 'cif_core.dic' version 2.4.1 from 2010-06-29.

Automatic conversion script
Id: cif_fix_enum 1555 2011-01-17 13:19:09Z saulius 
;
_cod_original_sg_symbol_H-M C2/c
_cod_database_code 7014911

loop_
_symmetry_equiv_pos_as_xyz
'x, y, z'
'-x, y, -z+1/2'
'x+1/2, y+1/2, z'
'-x+1/2, y+1/2, -z+1/2'
'-x, -y, -z'
'x, -y, z-1/2'
'-x+1/2, -y+1/2, -z'
'x+1/2, -y+1/2, z-1/2'

loop_
_atom_site_label
_atom_site_type_symbol
_atom_site_fract_x
_atom_site_fract_y
_atom_site_fract_z
_atom_site_U_iso_or_equiv
_atom_site_adp_type
_atom_site_occupancy
_atom_site_symmetry_multiplicity
_atom_site_calc_flag
_atom_site_refinement_flags
_atom_site_disorder_assembly
_atom_site_disorder_group
B1 B 0.48342(16) 0.3816(2) 0.40834(14) 0.0289(5) Uani 1 1 d . . .
H1A H 0.5154 0.4608 0.4130 0.043 Uiso 1 1 calc R . .
H1B H 0.5133 0.3330 0.4590 0.043 Uiso 1 1 calc R . .
H1C H 0.4149 0.3932 0.4037 0.043 Uiso 1 1 calc R . .
C1 C 0.5000 0.3707(2) 0.2500 0.0233(6) Uani 1 2 d S . .
H1 H 0.5000 0.4570 0.2500 0.028 Uiso 1 2 calc SR . .
C2 C 0.49447(12) 0.31168(17) 0.32478(11) 0.0220(4) Uani 1 1 d . . .
C3 C 0.49542(13) 0.18406(17) 0.32234(12) 0.0259(5) Uani 1 1 d . . .
H3 H 0.4929 0.1397 0.3714 0.031 Uiso 1 1 calc R . .
C4 C 0.5000 0.1209(3) 0.2500 0.0296(6) Uani 1 2 d S . .
H4 H 0.5000 0.0346 0.2500 0.035 Uiso 1 2 calc SR . .
Li1 Li 0.6031(2) 0.4461(3) 0.5407(2) 0.0321(8) Uani 1 1 d . . .
O11 O 0.72376(10) 0.47750(15) 0.51308(10) 0.0403(5) Uani 1 1 d . . .
C12 C 0.7703(6) 0.4020(5) 0.4690(7) 0.063(2) Uani 0.638(11) 1 d P A 1
H12A H 0.7235 0.3718 0.4166 0.076 Uiso 0.638(11) 1 calc PR A 1
H12B H 0.7979 0.3312 0.5048 0.076 Uiso 0.638(11) 1 calc PR A 1
C12' C 0.7369(8) 0.4417(14) 0.4288(7) 0.053(3) Uani 0.362(11) 1 d P A 2
H12C H 0.6971 0.4918 0.3818 0.064 Uiso 0.362(11) 1 calc PR A 2
H12D H 0.7226 0.3546 0.4162 0.064 Uiso 0.362(11) 1 calc PR A 2
C13 C 0.8480(2) 0.4701(3) 0.4465(2) 0.0658(9) Uani 1 1 d . . .
H13A H 0.8278 0.4961 0.3862 0.079 Uiso 0.638(11) 1 calc PR A 1
H13B H 0.9073 0.4205 0.4565 0.079 Uiso 0.638(11) 1 calc PR A 1
H13C H 0.8877 0.4001 0.4739 0.079 Uiso 0.362(11) 1 calc PR A 2
H13D H 0.8641 0.4902 0.3930 0.079 Uiso 0.362(11) 1 calc PR A 2
C14 C 0.86360(18) 0.5774(3) 0.50498(19) 0.0523(7) Uani 1 1 d . A .
H14A H 0.8868 0.6487 0.4795 0.063 Uiso 0.638(11) 1 calc PR A 1
H14B H 0.9103 0.5585 0.5604 0.063 Uiso 0.638(11) 1 calc PR A 1
H14C H 0.9309 0.5809 0.5414 0.063 Uiso 0.362(11) 1 calc PR A 2
H14D H 0.8478 0.6543 0.4728 0.063 Uiso 0.362(11) 1 calc PR A 2
C15 C 0.7615(4) 0.5995(4) 0.5147(4) 0.0383(13) Uani 0.638(11) 1 d P A 1
H15A H 0.7645 0.6406 0.5692 0.046 Uiso 0.638(11) 1 calc PR A 1
H15B H 0.7220 0.6488 0.4671 0.046 Uiso 0.638(11) 1 calc PR A 1
C15' C 0.7985(7) 0.5540(9) 0.5538(6) 0.043(3) Uani 0.362(11) 1 d P A 2
H15C H 0.8342 0.5169 0.6086 0.052 Uiso 0.362(11) 1 calc PR A 2
H15D H 0.7713 0.6320 0.5664 0.052 Uiso 0.362(11) 1 calc PR A 2
O21 O 0.64889(10) 0.33189(15) 0.63563(9) 0.0365(4) Uani 1 1 d . . .
C22 C 0.58098(15) 0.2819(2) 0.67618(14) 0.0387(6) Uani 1 1 d . A .
H22A H 0.5421 0.2175 0.6403 0.046 Uiso 1 1 calc R . .
H22B H 0.5370 0.3461 0.6854 0.046 Uiso 1 1 calc R . .
C23 C 0.6379(2) 0.2308(4) 0.7589(2) 0.0815(12) Uani 1 1 d . . .
H23A H 0.6213 0.2726 0.8065 0.098 Uiso 1 1 calc R A .
H23B H 0.6243 0.1430 0.7618 0.098 Uiso 1 1 calc R . .
C24 C 0.7396(2) 0.2500(4) 0.7640(2) 0.0796(12) Uani 1 1 d . A .
H24A H 0.7695 0.1734 0.7523 0.096 Uiso 1 1 calc R . .
H24B H 0.7754 0.2795 0.8212 0.096 Uiso 1 1 calc R . .
C25 C 0.74084(16) 0.3430(2) 0.69813(15) 0.0440(6) Uani 1 1 d . A .
H25A H 0.7491 0.4254 0.7233 0.053 Uiso 1 1 calc R . .
H25B H 0.7939 0.3269 0.6723 0.053 Uiso 1 1 calc R . .

loop_
_atom_site_aniso_label
_atom_site_aniso_U_11
_atom_site_aniso_U_22
_atom_site_aniso_U_33
_atom_site_aniso_U_23
_atom_site_aniso_U_13
_atom_site_aniso_U_12
B1 0.0306(11) 0.0374(12) 0.0200(10) -0.0028(9) 0.0090(8) -0.0057(9)
C1 0.0253(12) 0.0229(13) 0.0219(13) 0.000 0.0070(10) 0.000
C2 0.0174(8) 0.0299(10) 0.0187(9) 0.0000(7) 0.0049(6) -0.0001(7)
C3 0.0240(9) 0.0298(10) 0.0263(10) 0.0068(8) 0.0108(7) 0.0014(7)
C4 0.0312(14) 0.0226(13) 0.0387(16) 0.000 0.0160(12) 0.000
Li1 0.0285(16) 0.043(2) 0.0260(17) 0.0036(14) 0.0093(13) -0.0014(14)
O11 0.0361(8) 0.0464(10) 0.0455(10) -0.0075(7) 0.0232(7) -0.0076(7)
C12 0.070(4) 0.043(3) 0.096(6) -0.018(3) 0.057(4) -0.007(2)
C12' 0.056(6) 0.075(8) 0.041(5) -0.029(5) 0.032(4) -0.026(5)
C13 0.0625(17) 0.0691(19) 0.084(2) -0.0120(17) 0.0498(16) -0.0033(15)
C14 0.0420(13) 0.0581(16) 0.0626(17) -0.0038(13) 0.0243(12) -0.0129(12)
C15 0.041(2) 0.038(2) 0.041(3) -0.0075(19) 0.020(2) -0.0052(18)
C15' 0.043(4) 0.051(5) 0.036(4) -0.008(4) 0.013(4) -0.016(4)
O21 0.0252(7) 0.0527(10) 0.0302(8) 0.0111(7) 0.0055(6) -0.0031(6)
C22 0.0282(10) 0.0504(13) 0.0387(12) 0.0106(10) 0.0114(9) -0.0012(9)
C23 0.0399(15) 0.135(3) 0.066(2) 0.059(2) 0.0100(13) -0.0024(17)
C24 0.0404(14) 0.128(3) 0.0613(19) 0.049(2) -0.0011(13) -0.0096(16)
C25 0.0309(11) 0.0596(15) 0.0361(12) 0.0086(11) 0.0005(9) -0.0088(10)

loop_
_atom_type_symbol
_atom_type_description
_atom_type_scat_dispersion_real
_atom_type_scat_dispersion_imag
_atom_type_scat_source
C C 0.0033 0.0016 'International Tables Vol C Tables 4.2.6.8 and 6.1.1.4'
H H 0.0000 0.0000 'International Tables Vol C Tables 4.2.6.8 and 6.1.1.4'
B B 0.0013 0.0007 'International Tables Vol C Tables 4.2.6.8 and 6.1.1.4'
Li Li -0.0003 0.0001 'International Tables Vol C Tables 4.2.6.8 and 6.1.1.4'
O O 0.0106 0.0060 'International Tables Vol C Tables 4.2.6.8 and 6.1.1.4'

loop_
_geom_angle_atom_site_label_1
_geom_angle_atom_site_label_2
_geom_angle_atom_site_label_3
_geom_angle
_geom_angle_site_symmetry_1
_geom_angle_site_symmetry_3
_geom_angle_publ_flag
C2 B1 H1A 109.5 . . ?
C2 B1 H1B 109.5 . . ?
H1A B1 H1B 109.5 . . ?
C2 B1 H1C 109.5 . . ?
H1A B1 H1C 109.5 . . ?
H1B B1 H1C 109.5 . . ?
C2 C1 C2 125.1(2) 2_655 . ?
C2 C1 H1 117.5 2_655 . ?
C2 C1 H1 117.5 . . ?
C3 C2 C1 115.65(17) . . ?
C3 C2 B1 120.27(17) . . ?
C1 C2 B1 124.04(18) . . ?
C4 C3 C2 121.79(18) . . ?
C4 C3 H3 119.1 . . ?
C2 C3 H3 119.1 . . ?
C3 C4 C3 120.0(3) 2_655 . ?
C3 C4 H4 120.0 2_655 . ?
C3 C4 H4 120.0 . . ?
O11 Li1 O21 99.84(16) . . ?
O11 Li1 B1 119.89(18) . 5_666 ?
O21 Li1 B1 107.87(16) . 5_666 ?
O11 Li1 Li1 129.7(2) . 5_666 ?
O21 Li1 Li1 130.4(2) . 5_666 ?
B1 Li1 Li1 50.23(11) 5_666 5_666 ?
C15' O11 C12 100.8(4) . . ?
C12 O11 C15 109.2(3) . . ?
C15' O11 C12' 108.7(5) . . ?
C15 O11 C12' 96.7(5) . . ?
C15' O11 Li1 128.6(3) . . ?
C12 O11 Li1 127.4(3) . . ?
C15 O11 Li1 121.1(2) . . ?
C12' O11 Li1 121.3(4) . . ?
O11 C12 C13 109.8(4) . . ?
O11 C12 H12A 109.7 . . ?
C13 C12 H12A 109.7 . . ?
O11 C12 H12B 109.7 . . ?
C13 C12 H12B 109.7 . . ?
H12A C12 H12B 108.2 . . ?
O11 C12' C13 99.4(5) . . ?
O11 C12' H12C 111.9 . . ?
C13 C12' H12C 111.9 . . ?
O11 C12' H12D 111.9 . . ?
C13 C12' H12D 111.9 . . ?
H12C C12' H12D 109.6 . . ?
C12 C13 C14 103.2(3) . . ?
C14 C13 C12' 103.7(4) . . ?
C12 C13 H13A 111.1 . . ?
C14 C13 H13A 111.1 . . ?
C12 C13 H13B 111.1 . . ?
C14 C13 H13B 111.1 . . ?
H13A C13 H13B 109.1 . . ?
C14 C13 H13C 111.0 . . ?
C12' C13 H13C 111.0 . . ?
H13A C13 H13C 130.5 . . ?
C14 C13 H13D 111.0 . . ?
C12' C13 H13D 111.0 . . ?
H13C C13 H13D 109.0 . . ?
C15' C14 C13 102.3(4) . . ?
C13 C14 C15 102.3(2) . . ?
C13 C14 H14A 111.3 . . ?
C15 C14 H14A 111.3 . . ?
C13 C14 H14B 111.3 . . ?
C15 C14 H14B 111.3 . . ?
H14A C14 H14B 109.2 . . ?
C15' C14 H14C 111.3 . . ?
C13 C14 H14C 111.3 . . ?
C15' C14 H14D 111.3 . . ?
C13 C14 H14D 111.3 . . ?
H14C C14 H14D 109.2 . . ?
O11 C15 C14 102.6(3) . . ?
O11 C15 H15A 111.2 . . ?
C14 C15 H15A 111.2 . . ?
O11 C15 H15B 111.2 . . ?
C14 C15 H15B 111.2 . . ?
H15A C15 H15B 109.2 . . ?
O11 C15' C14 113.0(5) . . ?
O11 C15' H15C 109.0 . . ?
C14 C15' H15C 109.0 . . ?
O11 C15' H15D 109.0 . . ?
C14 C15' H15D 109.0 . . ?
H15C C15' H15D 107.8 . . ?
C25 O21 C22 108.56(16) . . ?
C25 O21 Li1 123.29(17) . . ?
C22 O21 Li1 119.12(16) . . ?
O21 C22 C23 106.85(18) . . ?
O21 C22 H22A 110.4 . . ?
C23 C22 H22A 110.4 . . ?
O21 C22 H22B 110.4 . . ?
C23 C22 H22B 110.4 . . ?
H22A C22 H22B 108.6 . . ?
C24 C23 C22 106.8(2) . . ?
C24 C23 H23A 110.4 . . ?
C22 C23 H23A 110.4 . . ?
C24 C23 H23B 110.4 . . ?
C22 C23 H23B 110.4 . . ?
H23A C23 H23B 108.6 . . ?
C23 C24 C25 105.8(2) . . ?
C23 C24 H24A 110.6 . . ?
C25 C24 H24A 110.6 . . ?
C23 C24 H24B 110.6 . . ?
C25 C24 H24B 110.6 . . ?
H24A C24 H24B 108.7 . . ?
O21 C25 C24 105.13(19) . . ?
O21 C25 H25A 110.7 . . ?
C24 C25 H25A 110.7 . . ?
O21 C25 H25B 110.7 . . ?
C24 C25 H25B 110.7 . . ?
H25A C25 H25B 108.8 . . ?

loop_
_geom_bond_atom_site_label_1
_geom_bond_atom_site_label_2
_geom_bond_distance
_geom_bond_site_symmetry_2
_geom_bond_publ_flag
B1 C2 1.616(3) . ?
B1 H1A 0.9800 . ?
B1 H1B 0.9800 . ?
B1 H1C 0.9800 . ?
C1 C2 1.408(2) 2_655 ?
C1 C2 1.408(2) . ?
C1 H1 0.9500 . ?
C2 C3 1.405(3) . ?
C3 C4 1.390(2) . ?
C3 H3 0.9500 . ?
C4 C3 1.390(2) 2_655 ?
C4 H4 0.9500 . ?
Li1 O11 1.952(4) . ?
Li1 O21 1.964(4) . ?
Li1 B1 2.537(4) 5_666 ?
Li1 Li1 3.138(7) 5_666 ?
O11 C15' 1.384(7) . ?
O11 C12 1.391(6) . ?
O11 C15 1.447(4) . ?
O11 C12' 1.498(8) . ?
C12 C13 1.480(7) . ?
C12 H12A 0.9900 . ?
C12 H12B 0.9900 . ?
C12' C13 1.582(10) . ?
C12' H12C 0.9900 . ?
C12' H12D 0.9900 . ?
C13 C14 1.497(4) . ?
C13 H13A 0.9900 . ?
C13 H13B 0.9900 . ?
C13 H13C 0.9900 . ?
C13 H13D 0.9900 . ?
C14 C15' 1.418(7) . ?
C14 C15 1.547(5) . ?
C14 H14A 0.9900 . ?
C14 H14B 0.9900 . ?
C14 H14C 0.9900 . ?
C14 H14D 0.9900 . ?
C15 H15A 0.9900 . ?
C15 H15B 0.9900 . ?
C15' H15C 0.9900 . ?
C15' H15D 0.9900 . ?
O21 C25 1.438(3) . ?
O21 C22 1.439(3) . ?
C22 C23 1.484(4) . ?
C22 H22A 0.9900 . ?
C22 H22B 0.9900 . ?
C23 C24 1.465(4) . ?
C23 H23A 0.9900 . ?
C23 H23B 0.9900 . ?
C24 C25 1.490(4) . ?
C24 H24A 0.9900 . ?
C24 H24B 0.9900 . ?
C25 H25A 0.9900 . ?
C25 H25B 0.9900 . ?

loop_
_geom_torsion_atom_site_label_1
_geom_torsion_atom_site_label_2
_geom_torsion_atom_site_label_3
_geom_torsion_atom_site_label_4
_geom_torsion
_geom_torsion_site_symmetry_1
_geom_torsion_site_symmetry_2
_geom_torsion_site_symmetry_3
_geom_torsion_site_symmetry_4
_geom_torsion_publ_flag
C2 C1 C2 C3 0.47(11) 2_655 . . . ?
C2 C1 C2 B1 -177.16(18) 2_655 . . . ?
C1 C2 C3 C4 -1.0(2) . . . . ?
B1 C2 C3 C4 176.75(14) . . . . ?
C2 C3 C4 C3 0.52(12) . . . 2_655 ?
O21 Li1 O11 C15' -79.2(7) . . . . ?
B1 Li1 O11 C15' 38.1(7) 5_666 . . . ?
Li1 Li1 O11 C15' 99.3(8) 5_666 . . . ?
O21 Li1 O11 C12 76.6(6) . . . . ?
B1 Li1 O11 C12 -166.1(6) 5_666 . . . ?
Li1 Li1 O11 C12 -104.9(6) 5_666 . . . ?
O21 Li1 O11 C15 -122.1(3) . . . . ?
B1 Li1 O11 C15 -4.8(4) 5_666 . . . ?
Li1 Li1 O11 C15 56.4(4) 5_666 . . . ?
O21 Li1 O11 C12' 116.1(8) . . . . ?
B1 Li1 O11 C12' -126.6(8) 5_666 . . . ?
Li1 Li1 O11 C12' -65.4(8) 5_666 . . . ?
C15' O11 C12 C13 -30.6(7) . . . . ?
C15 O11 C12 C13 5.3(7) . . . . ?
C12' O11 C12 C13 77.2(9) . . . . ?
Li1 O11 C12 C13 168.3(4) . . . . ?
C15' O11 C12' C13 20.3(9) . . . . ?
C12 O11 C12' C13 -60.5(8) . . . . ?
C15 O11 C12' C13 54.8(7) . . . . ?
Li1 O11 C12' C13 -172.3(4) . . . . ?
O11 C12 C13 C14 17.9(8) . . . . ?
O11 C12 C13 C12' -76.8(9) . . . . ?
O11 C12' C13 C12 59.6(7) . . . . ?
O11 C12' C13 C14 -33.3(9) . . . . ?
C12 C13 C14 C15' 2.5(9) . . . . ?
C12' C13 C14 C15' 34.4(10) . . . . ?
C12 C13 C14 C15 -32.0(6) . . . . ?
C12' C13 C14 C15 -0.1(8) . . . . ?
C15' O11 C15 C14 56.2(6) . . . . ?
C12 O11 C15 C14 -25.4(5) . . . . ?
C12' O11 C15 C14 -56.7(5) . . . . ?
Li1 O11 C15 C14 170.3(2) . . . . ?
C15' C14 C15 O11 -58.5(6) . . . . ?
C13 C14 C15 O11 35.3(4) . . . . ?
C12 O11 C15' C14 33.9(8) . . . . ?
C15 O11 C15' C14 -74.1(8) . . . . ?
C12' O11 C15' C14 0.8(10) . . . . ?
Li1 O11 C15' C14 -165.4(4) . . . . ?
C13 C14 C15' O11 -23.0(10) . . . . ?
C15 C14 C15' O11 70.8(8) . . . . ?
O11 Li1 O21 C25 37.6(3) . . . . ?
B1 Li1 O21 C25 -88.3(2) 5_666 . . . ?
Li1 Li1 O21 C25 -140.9(3) 5_666 . . . ?
O11 Li1 O21 C22 -179.09(17) . . . . ?
B1 Li1 O21 C22 54.9(2) 5_666 . . . ?
Li1 Li1 O21 C22 2.4(4) 5_666 . . . ?
C25 O21 C22 C23 -15.2(3) . . . . ?
Li1 O21 C22 C23 -163.4(3) . . . . ?
O21 C22 C23 C24 -1.3(4) . . . . ?
C22 C23 C24 C25 16.5(5) . . . . ?
C22 O21 C25 C24 25.4(3) . . . . ?
Li1 O21 C25 C24 172.0(2) . . . . ?
C23 C24 C25 O21 -25.6(4) . . . . ?
